data_2020619
loop_
_publ_author_name
'Sirianni, Eric R.'
'Cummins, Daniel C.'
'Yap, Glenn P. A.'
'Theopold, Klaus H.'

_publ_section_title
;
 FcTp(<i>R</i>) (<i>R</i> = ^<i>i^</i>Pr or ^<i>t^</i>Bu):
 third-generation ferrocenyl scorpionates
;
_journal_coeditor_code FO3003
_journal_issue 11
_journal_name_full 'Acta Crystallographica Section C'
_journal_page_first 813
_journal_page_last 818
_journal_paper_doi 10.1107/S205322961601202X
_journal_volume 72
_journal_year 2016
_chemical_formula_iupac '[Co Fe (C5 H5) (C26 H37 B N6) I], 2C6 H6'
_chemical_formula_moiety 'C43 H54 B Co Fe I N6'
_chemical_formula_sum 'C43 H54 B Co Fe I N6'
_chemical_formula_weight 907.41
_chemical_name_systematic
'[Ferrocenyltris(3-<i>tert</i>-butylpyrazol-1-yl-\k<i>N</i>^2^)borato]iodidocobalt(II) benzene disolvate'
_space_group_crystal_system monoclinic
_space_group_IT_number 14
_space_group_name_Hall '-P 2yn'
_space_group_name_H-M_alt 'P 1 21/n 1'
_symmetry_space_group_name_Hall '-P 2yn'
_symmetry_space_group_name_H-M 'P 1 21/n 1'
_atom_sites_solution_hydrogens geom
_audit_creation_method SHELXL-2013
_cell_angle_alpha 90.000(19)
_cell_angle_beta 92.66
_cell_angle_gamma 90
_cell_formula_units_Z 4
_cell_length_a 10.015(6)
_cell_length_b 27.481(7)
_cell_length_c 15.483
_cell_measurement_reflns_used 54732
_cell_measurement_temperature 200(2)
_cell_measurement_theta_max 27.545
_cell_measurement_theta_min 1.983
_cell_volume 4257(3)
_computing_cell_refinement
;
APEX2 (Bruker, 2006)
;
_computing_data_collection
;
APEX2 (Bruker, 2006)
;
_computing_data_reduction
;
APEX2 (Bruker, 2006)
;
_computing_molecular_graphics
;
APEX2 (Bruker, 2006)
;
_computing_publication_material
;
APEX2 (Bruker, 2006)
;
_computing_structure_refinement
;
APEX2 (Bruker, 2006)
;
_computing_structure_solution
;
APEX2 (Bruker, 2006)
;
_diffrn_ambient_temperature 200(2)
_diffrn_detector_area_resol_mean 8.33
_diffrn_measured_fraction_theta_full 0.999
_diffrn_measured_fraction_theta_max 0.997
_diffrn_measurement_device_type 'Bruker APEXII'
_diffrn_measurement_method '\f and \w scans'
_diffrn_radiation_type MoK\a
_diffrn_radiation_wavelength 0.71073
_diffrn_reflns_av_R_equivalents 0.0352
_diffrn_reflns_limit_h_max 13
_diffrn_reflns_limit_h_min -13
_diffrn_reflns_limit_k_max 35
_diffrn_reflns_limit_k_min -35
_diffrn_reflns_limit_l_max 20
_diffrn_reflns_limit_l_min -20
_diffrn_reflns_number 54758
_diffrn_reflns_theta_full 25.000
_diffrn_reflns_theta_max 27.545
_diffrn_reflns_theta_min 1.983
_exptl_absorpt_coefficient_mu 1.492
_exptl_absorpt_correction_T_max 1.0000
_exptl_absorpt_correction_T_min 0.7798
_exptl_absorpt_correction_type multi-scan
_exptl_absorpt_process_details
;
(APEX2; Bruker, 2006)
;
_exptl_crystal_colour green
_exptl_crystal_density_diffrn 1.416
_exptl_crystal_description plate
_exptl_crystal_F_000 1860
_exptl_crystal_size_max 0.583
_exptl_crystal_size_mid 0.554
_exptl_crystal_size_min 0.080
_refine_diff_density_max 0.735
_refine_diff_density_min -0.819
_refine_ls_extinction_method none
_refine_ls_goodness_of_fit_ref 1.031
_refine_ls_hydrogen_treatment constr
_refine_ls_matrix_type full
_refine_ls_number_parameters 480
_refine_ls_number_reflns 9772
_refine_ls_number_restraints 96
_refine_ls_restrained_S_all 1.029
_refine_ls_R_factor_all 0.0362
_refine_ls_R_factor_gt 0.0288
_refine_ls_shift/su_max 0.002
_refine_ls_shift/su_mean 0.000
_refine_ls_structure_factor_coef Fsqd
_refine_ls_weighting_details 'w=1/[\s^2^(Fo^2^)+(0.0302P)^2^+2.8748P] where P=(Fo^2^+2Fc^2^)/3'
_refine_ls_weighting_scheme calc
_refine_ls_wR_factor_gt 0.0672
_refine_ls_wR_factor_ref 0.0711
_reflns_number_gt 8431
_reflns_number_total 9772
_reflns_threshold_expression 'I > 2\s(I)'
_cod_data_source_file fo3003sup1.cif
_cod_data_source_block 4
_cod_depositor_comments 'Adding full bibliography for 2020616--2020620.cif.'
_cod_database_code 2020619
_shelx_space_group_comment
;
The symmetry employed for this shelxl refinement is uniquely defined
by the following loop, which should always be used as a source of
symmetry information in preference to the above space-group names.
They are only intended as comments.
;
_shelx_estimated_absorpt_t_min 0.477
_shelx_estimated_absorpt_t_max 0.890

loop_
_space_group_symop_operation_xyz
'x, y, z'
'-x+1/2, y+1/2, -z+1/2'
'-x, -y, -z'
'x-1/2, -y-1/2, z-1/2'

loop_
_atom_site_type_symbol
_atom_site_label
_atom_site_fract_x
_atom_site_fract_y
_atom_site_fract_z
_atom_site_U_iso_or_equiv
_atom_site_adp_type
_atom_site_calc_flag
_atom_site_occupancy
_atom_site_disorder_assembly
_atom_site_disorder_group
Co Co1 0.49548(3) 0.23151(2) 0.78793(2) 0.02023(6) Uani d 1 . .
I I1 0.67117(2) 0.16804(2) 0.84231(2) 0.03834(5) Uani d 1 . .
Fe Fe1 0.11371(3) 0.40778(2) 0.66904(2) 0.02536(7) Uani d 1 . .
N N1 0.38271(16) 0.29449(6) 0.65821(10) 0.0208(3) Uani d 1 . .
N N2 0.48201(16) 0.25987(6) 0.66551(10) 0.0212(3) Uani d 1 . .
N N3 0.22520(15) 0.25420(5) 0.76038(10) 0.0197(3) Uani d 1 . .
N N4 0.29904(16) 0.21377(6) 0.78486(10) 0.0205(3) Uani d 1 . .
N N5 0.37687(16) 0.32459(6) 0.80973(10) 0.0201(3) Uani d 1 . .
N N6 0.48249(15) 0.29843(6) 0.84620(10) 0.0200(3) Uani d 1 . .
C C1 0.3894(2) 0.31704(7) 0.58151(13) 0.0263(4) Uani d 1 . .
H H1A 0.3331 0.3428 0.5612 0.032 Uiso calc 1 . .
C C2 0.4912(2) 0.29663(8) 0.53725(13) 0.0292(4) Uani d 1 . .
H H2A 0.5177 0.3051 0.4811 0.035 Uiso calc 1 . .
C C3 0.54781(19) 0.26096(7) 0.59161(12) 0.0226(4) Uani d 1 . .
C C4 0.6634(2) 0.22743(8) 0.57484(13) 0.0278(4) Uani d 1 . .
C C5 0.7075(3) 0.23452(11) 0.48270(16) 0.0466(6) Uani d 1 . .
H H5A 0.7381 0.2681 0.4754 0.070 Uiso calc 1 . .
H H5B 0.6321 0.2280 0.4418 0.070 Uiso calc 1 . .
H H5C 0.7807 0.2120 0.4717 0.070 Uiso calc 1 . .
C C6 0.7817(2) 0.23955(9) 0.63796(16) 0.0380(5) Uani d 1 . .
H H6A 0.8091 0.2734 0.6296 0.057 Uiso calc 1 . .
H H6B 0.8567 0.2179 0.6271 0.057 Uiso calc 1 . .
H H6C 0.7548 0.2351 0.6975 0.057 Uiso calc 1 . .
C C7 0.6208(2) 0.17433(8) 0.58542(16) 0.0369(5) Uani d 1 . .
H H7A 0.5452 0.1672 0.5450 0.055 Uiso calc 1 . .
H H7B 0.5942 0.1690 0.6448 0.055 Uiso calc 1 . .
H H7C 0.6958 0.1529 0.5733 0.055 Uiso calc 1 . .
C C8 0.0950(2) 0.24273(7) 0.75861(13) 0.0260(4) Uani d 1 . .
H H8A 0.0235 0.2643 0.7438 0.031 Uiso calc 1 . .
C C9 0.0815(2) 0.19499(7) 0.78144(14) 0.0283(4) Uani d 1 . .
H H9A 0.0005 0.1774 0.7858 0.034 Uiso calc 1 . .
C C10 0.2103(2) 0.17752(7) 0.79685(12) 0.0237(4) Uani d 1 . .
C C11 0.2512(2) 0.12592(7) 0.82110(14) 0.0296(5) Uani d 1 . .
C C12 0.1262(3) 0.09412(9) 0.82413(19) 0.0467(6) Uani d 1 . .
H H12A 0.0691 0.1062 0.8691 0.070 Uiso calc 1 . .
H H12B 0.1525 0.0605 0.8372 0.070 Uiso calc 1 . .
H H12C 0.0769 0.0953 0.7680 0.070 Uiso calc 1 . .
C C13 0.3227(3) 0.12528(9) 0.91101(15) 0.0391(5) Uani d 1 . .
H H13A 0.2628 0.1382 0.9537 0.059 Uiso calc 1 . .
H H13B 0.4034 0.1454 0.9103 0.059 Uiso calc 1 . .
H H13C 0.3475 0.0918 0.9264 0.059 Uiso calc 1 . .
C C14 0.3421(3) 0.10555(8) 0.75249(16) 0.0391(5) Uani d 1 . .
H H14A 0.3686 0.0722 0.7680 0.059 Uiso calc 1 . .
H H14B 0.2937 0.1055 0.6960 0.059 Uiso calc 1 . .
H H14C 0.4220 0.1260 0.7497 0.059 Uiso calc 1 . .
C C15 0.3775(2) 0.36949(7) 0.84340(13) 0.0259(4) Uani d 1 . .
H H15A 0.3156 0.3946 0.8282 0.031 Uiso calc 1 . .
C C16 0.4821(2) 0.37323(7) 0.90335(13) 0.0287(4) Uani d 1 . .
H H16A 0.5055 0.4008 0.9378 0.034 Uiso calc 1 . .
C C17 0.54670(19) 0.32858(7) 0.90351(12) 0.0225(4) Uani d 1 . .
C C18 0.6701(2) 0.31417(8) 0.95768(13) 0.0293(4) Uani d 1 . .
C C19 0.7127(3) 0.35700(11) 1.01626(19) 0.0546(8) Uani d 1 . .
H H19A 0.6396 0.3654 1.0534 0.082 Uiso calc 1 . .
H H19B 0.7340 0.3851 0.9805 0.082 Uiso calc 1 . .
H H19C 0.7918 0.3478 1.0523 0.082 Uiso calc 1 . .
C C20 0.6385(2) 0.27106(9) 1.01520(15) 0.0389(5) Uani d 1 . .
H H20A 0.6082 0.2436 0.9791 0.058 Uiso calc 1 . .
H H20B 0.5679 0.2802 1.0539 0.058 Uiso calc 1 . .
H H20C 0.7190 0.2617 1.0496 0.058 Uiso calc 1 . .
C C21 0.7841(2) 0.30210(9) 0.89865(16) 0.0390(5) Uani d 1 . .
H H21A 0.7566 0.2755 0.8596 0.059 Uiso calc 1 . .
H H21B 0.8632 0.2922 0.9339 0.059 Uiso calc 1 . .
H H21C 0.8056 0.3309 0.8647 0.059 Uiso calc 1 . .
C C22 0.2156(5) 0.44351(11) 0.5788(3) 0.0786(12) Uani d 1 . .
H H22A 0.2554 0.4285 0.5270 0.094 Uiso calc 1 . .
C C23 0.2797(3) 0.44973(10) 0.6592(3) 0.0633(9) Uani d 1 . .
H H23A 0.3735 0.4398 0.6757 0.076 Uiso calc 1 . .
C C24 0.1909(3) 0.47209(9) 0.7132(2) 0.0510(7) Uani d 1 . .
H H24A 0.2098 0.4810 0.7752 0.061 Uiso calc 1 . .
C C25 0.0700(3) 0.47992(8) 0.6655(2) 0.0519(7) Uani d 1 . .
H H25A -0.0120 0.4955 0.6875 0.062 Uiso calc 1 . .
C C26 0.0847(4) 0.46236(10) 0.5822(2) 0.0705(11) Uani d 1 . .
H H26A 0.0156 0.4633 0.5335 0.085 Uiso calc 1 . .
C C27 0.0803(2) 0.36167(7) 0.76915(13) 0.0256(4) Uani d 1 . .
H H27A 0.1069 0.3679 0.8312 0.031 Uiso calc 1 . .
C C28 -0.0427(2) 0.37620(8) 0.72732(15) 0.0315(5) Uani d 1 . .
H H28A -0.1173 0.3937 0.7548 0.038 Uiso calc 1 . .
C C29 -0.0406(2) 0.36164(8) 0.63998(15) 0.0327(5) Uani d 1 . .
H H29A -0.1136 0.3669 0.5947 0.039 Uiso calc 1 . .
C C30 0.0827(2) 0.33816(7) 0.62794(14) 0.0274(4) Uani d 1 . .
H H30A 0.1118 0.3246 0.5719 0.033 Uiso calc 1 . .
C C31 0.16181(19) 0.33792(6) 0.70816(12) 0.0210(4) Uani d 1 . .
C C32 0.1269(3) 0.08401(12) 0.1917(2) 0.0575(8) Uani d 1 . .
H H32A 0.1089 0.1158 0.2123 0.069 Uiso calc 1 . .
C C33 0.1516(3) 0.04690(13) 0.2491(2) 0.0610(8) Uani d 1 . .
H H33A 0.1502 0.0529 0.3095 0.073 Uiso calc 1 . .
C C34 0.1784(3) 0.00130(13) 0.2195(2) 0.0682(9) Uani d 1 . .
H H34A 0.1966 -0.0243 0.2596 0.082 Uiso calc 1 . .
C C35 0.1793(4) -0.00784(13) 0.1322(2) 0.0755(10) Uani d 1 . .
H H35A 0.1968 -0.0397 0.1118 0.091 Uiso calc 1 . .
C C36 0.1547(4) 0.02942(14) 0.0750(2) 0.0724(10) Uani d 1 . .
H H36A 0.1562 0.0234 0.0146 0.087 Uiso calc 1 . .
C C37 0.1279(3) 0.07545(13) 0.1044(2) 0.0601(8) Uani d 1 . .
H H37A 0.1103 0.1012 0.0645 0.072 Uiso calc 1 . .
C C38 0.5029(4) 0.95119(10) 0.5171(3) 0.0858(11) Uani d 1 A -1
H H38 0.5058 0.9174 0.5302 0.103 Uiso calc 1 A -1
C C39 0.5208(3) 0.98529(14) 0.58292(16) 0.0861(11) Uani d 1 A -1
H H39 0.5358 0.9748 0.6410 0.103 Uiso calc 1 A -1
C C40 0.5166(4) 1.03469(12) 0.5637(3) 0.0876(12) Uani d 1 A -1
H H40 0.5288 1.0580 0.6087 0.105 Uiso calc 1 A -1
C C41 0.4946(11) 1.05000(14) 0.4787(4) 0.0858(11) Uani d 0 A -1
H H41 0.4917 1.0838 0.4656 0.103 Uiso calc 0 A -1
C C42 0.4767(15) 1.0159(2) 0.4128(2) 0.0861(11) Uani d 0 A -1
H H42 0.4617 1.0264 0.3547 0.103 Uiso calc 0 A -1
C C43 0.4809(11) 0.9665(2) 0.4320(2) 0.0876(12) Uani d 0 A -1
H H43 0.4687 0.9432 0.3870 0.105 Uiso calc 0 A -1
C C44 0.8687(3) 1.00011(14) 0.4708(3) 0.0831(12) Uani d 1 B -2
H H44 0.7783 0.9998 0.4491 0.100 Uiso calc 1 B -2
C C45 0.9676(4) 0.97901(12) 0.42302(17) 0.0870(12) Uani d 1 B -2
H H45 0.9449 0.9643 0.3688 0.104 Uiso calc 1 B -2
C C46 1.0998(3) 0.97944(15) 0.4546(3) 0.0876(11) Uani d 1 B -2
H H46 1.1674 0.9650 0.4220 0.105 Uiso calc 1 B -2
C C47 1.1330(4) 1.0010(4) 0.5340(4) 0.0831(12) Uani d 0 B -2
H H47 1.2234 1.0013 0.5556 0.100 Uiso calc 0 B -2
C C48 1.0341(7) 1.0221(5) 0.5817(5) 0.0870(12) Uani d 0 B -2
H H48 1.0568 1.0368 0.6359 0.104 Uiso calc 0 B -2
C C49 0.9019(5) 1.0216(4) 0.5501(4) 0.0876(11) Uani d 0 B -2
H H49 0.8343 1.0361 0.5827 0.105 Uiso calc 0 B -2
B B1 0.2870(2) 0.30408(7) 0.73303(13) 0.0190(4) Uani d 1 . .

loop_
_atom_site_aniso_label
_atom_site_aniso_U_11
_atom_site_aniso_U_22
_atom_site_aniso_U_33
_atom_site_aniso_U_12
_atom_site_aniso_U_13
_atom_site_aniso_U_23
Co1 0.02047(13) 0.01987(13) 0.02028(13) 0.00243(10) 0.00036(10) 0.00247(10)
I1 0.03401(9) 0.03690(9) 0.04368(10) 0.01114(6) -0.00274(6) 0.00763(6)
Fe1 0.02905(16) 0.01782(14) 0.02883(16) 0.00389(11) -0.00295(12) 0.00292(11)
N1 0.0240(8) 0.0195(8) 0.0188(8) 0.0020(6) 0.0006(6) 0.0009(6)
N2 0.0216(8) 0.0226(8) 0.0194(8) 0.0023(6) 0.0015(6) 0.0007(6)
N3 0.0207(8) 0.0167(7) 0.0214(8) 0.0022(6) -0.0006(6) 0.0022(6)
N4 0.0241(8) 0.0164(7) 0.0210(8) 0.0023(6) 0.0001(6) 0.0024(6)
N5 0.0214(8) 0.0193(8) 0.0194(8) 0.0018(6) -0.0010(6) 0.0006(6)
N6 0.0196(8) 0.0215(8) 0.0186(8) 0.0019(6) -0.0013(6) 0.0026(6)
C1 0.0335(11) 0.0240(10) 0.0214(10) 0.0015(8) 0.0009(8) 0.0059(8)
C2 0.0346(11) 0.0313(11) 0.0220(10) -0.0003(9) 0.0056(8) 0.0048(8)
C3 0.0225(9) 0.0260(10) 0.0196(9) -0.0030(8) 0.0029(7) -0.0022(7)
C4 0.0249(10) 0.0341(11) 0.0246(10) 0.0033(8) 0.0047(8) -0.0016(8)
C5 0.0450(14) 0.0646(17) 0.0316(13) 0.0178(13) 0.0172(11) 0.0025(12)
C6 0.0252(11) 0.0477(14) 0.0410(13) -0.0023(10) 0.0016(9) 0.0000(11)
C7 0.0361(12) 0.0324(12) 0.0423(13) 0.0055(9) 0.0013(10) -0.0099(10)
C8 0.0223(10) 0.0256(10) 0.0299(11) -0.0012(8) -0.0018(8) 0.0022(8)
C9 0.0240(10) 0.0271(10) 0.0333(11) -0.0062(8) -0.0017(8) 0.0035(9)
C10 0.0303(10) 0.0199(9) 0.0207(9) -0.0036(8) 0.0007(8) 0.0011(7)
C11 0.0368(12) 0.0187(10) 0.0331(11) -0.0016(8) 0.0008(9) 0.0070(8)
C12 0.0496(15) 0.0257(12) 0.0646(18) -0.0091(11) 0.0016(13) 0.0110(11)
C13 0.0476(14) 0.0379(13) 0.0316(12) 0.0034(11) 0.0005(10) 0.0147(10)
C14 0.0533(15) 0.0220(11) 0.0420(13) 0.0048(10) 0.0038(11) 0.0009(9)
C15 0.0313(11) 0.0198(9) 0.0262(10) 0.0019(8) -0.0033(8) -0.0022(8)
C16 0.0343(11) 0.0235(10) 0.0275(10) -0.0013(8) -0.0056(9) -0.0034(8)
C17 0.0230(10) 0.0245(10) 0.0199(9) -0.0034(7) -0.0009(7) 0.0022(7)
C18 0.0254(10) 0.0346(11) 0.0272(10) -0.0002(9) -0.0065(8) -0.0004(9)
C19 0.0454(15) 0.0566(17) 0.0590(17) 0.0035(13) -0.0273(13) -0.0205(14)
C20 0.0385(13) 0.0516(15) 0.0264(11) 0.0106(11) -0.0002(9) 0.0129(10)
C21 0.0245(11) 0.0491(14) 0.0435(14) -0.0031(10) 0.0018(10) 0.0062(11)
C22 0.133(4) 0.0332(15) 0.074(2) 0.0054(19) 0.051(2) 0.0241(15)
C23 0.0387(15) 0.0342(14) 0.118(3) 0.0005(12) 0.0139(17) 0.0322(17)
C24 0.0560(17) 0.0256(12) 0.0697(19) -0.0099(11) -0.0143(14) 0.0015(12)
C25 0.0442(15) 0.0175(11) 0.093(2) 0.0052(10) -0.0033(14) 0.0052(12)
C26 0.112(3) 0.0315(14) 0.065(2) -0.0103(16) -0.035(2) 0.0278(14)
C27 0.0261(10) 0.0241(10) 0.0265(10) 0.0030(8) 0.0021(8) 0.0019(8)
C28 0.0253(10) 0.0285(11) 0.0406(12) 0.0048(8) 0.0018(9) 0.0026(9)
C29 0.0299(11) 0.0259(11) 0.0409(12) 0.0030(9) -0.0120(9) 0.0003(9)
C30 0.0332(11) 0.0203(10) 0.0278(10) 0.0026(8) -0.0076(9) -0.0016(8)
C31 0.0242(10) 0.0163(9) 0.0225(9) -0.0003(7) -0.0010(7) 0.0007(7)
C32 0.0348(14) 0.0610(19) 0.078(2) -0.0122(13) 0.0151(14) -0.0125(16)
C33 0.0473(17) 0.083(2) 0.0528(18) -0.0112(16) 0.0078(14) -0.0125(17)
C34 0.071(2) 0.072(2) 0.064(2) -0.0026(17) 0.0166(17) 0.0124(17)
C35 0.103(3) 0.059(2) 0.067(2) -0.0021(19) 0.030(2) -0.0077(17)
C36 0.085(3) 0.086(3) 0.0482(18) 0.002(2) 0.0242(17) -0.0044(17)
C37 0.0431(16) 0.072(2) 0.067(2) -0.0017(14) 0.0194(14) 0.0129(16)
C38 0.072(2) 0.0508(19) 0.136(3) 0.0069(17) 0.027(3) 0.012(2)
C39 0.058(2) 0.131(3) 0.070(2) 0.003(2) 0.0104(18) 0.026(2)
C40 0.071(2) 0.095(3) 0.100(3) -0.012(2) 0.025(2) -0.041(2)
C41 0.072(2) 0.0508(19) 0.136(3) 0.0069(17) 0.027(3) 0.012(2)
C42 0.058(2) 0.131(3) 0.070(2) 0.003(2) 0.0104(18) 0.026(2)
C43 0.071(2) 0.095(3) 0.100(3) -0.012(2) 0.025(2) -0.041(2)
C44 0.059(2) 0.105(3) 0.085(2) -0.0284(19) -0.0098(17) 0.047(2)
C45 0.132(3) 0.074(2) 0.054(2) -0.032(2) -0.009(2) 0.0090(17)
C46 0.093(3) 0.092(3) 0.080(2) 0.010(2) 0.030(2) 0.028(2)
C47 0.059(2) 0.105(3) 0.085(2) -0.0284(19) -0.0098(17) 0.047(2)
C48 0.132(3) 0.074(2) 0.054(2) -0.032(2) -0.009(2) 0.0090(17)
C49 0.093(3) 0.092(3) 0.080(2) 0.010(2) 0.030(2) 0.028(2)
B1 0.0209(10) 0.0175(10) 0.0186(10) 0.0000(8) -0.0006(8) 0.0014(8)

loop_
_atom_type_symbol
_atom_type_description
_atom_type_scat_dispersion_real
_atom_type_scat_dispersion_imag
_atom_type_scat_source
C C 0.0033 0.0016 'International Tables Vol C Tables 4.2.6.8 and 6.1.1.4'
H H 0.0000 0.0000 'International Tables Vol C Tables 4.2.6.8 and 6.1.1.4'
N N 0.0061 0.0033 'International Tables Vol C Tables 4.2.6.8 and 6.1.1.4'
B B 0.0013 0.0007 'International Tables Vol C Tables 4.2.6.8 and 6.1.1.4'
Fe Fe 0.3463 0.8444 'International Tables Vol C Tables 4.2.6.8 and 6.1.1.4'
Co Co 0.3494 0.9721 'International Tables Vol C Tables 4.2.6.8 and 6.1.1.4'
I I -0.4742 1.8119 'International Tables Vol C Tables 4.2.6.8 and 6.1.1.4'

loop_
_geom_angle_atom_site_label_1
_geom_angle_atom_site_label_2
_geom_angle_atom_site_label_3
_geom_angle
N4 Co1 N2 92.73(6)
N4 Co1 N6 98.30(6)
N2 Co1 N6 93.61(7)
N4 Co1 I1 119.34(5)
N2 Co1 I1 124.87(5)
N6 Co1 I1 121.05(5)
C22 Fe1 C26 40.86(15)
C22 Fe1 C25 67.81(13)
C26 Fe1 C25 40.11(13)
C22 Fe1 C23 39.92(15)
C26 Fe1 C23 67.89(14)
C25 Fe1 C23 67.70(11)
C22 Fe1 C29 123.55(15)
C26 Fe1 C29 103.33(12)
C25 Fe1 C29 116.26(10)
C23 Fe1 C29 162.21(14)
C22 Fe1 C24 67.30(14)
C26 Fe1 C24 67.69(12)
C25 Fe1 C24 40.44(11)
C23 Fe1 C24 39.98(13)
C29 Fe1 C24 152.77(11)
C22 Fe1 C30 108.35(12)
C26 Fe1 C30 118.24(12)
C25 Fe1 C30 151.62(10)
C23 Fe1 C30 128.50(12)
C29 Fe1 C30 40.66(9)
C24 Fe1 C30 166.30(10)
C22 Fe1 C28 159.33(15)
C26 Fe1 C28 121.30(14)
C25 Fe1 C28 104.99(11)
C23 Fe1 C28 157.21(14)
C29 Fe1 C28 40.57(9)
C24 Fe1 C28 120.61(11)
C30 Fe1 C28 68.23(9)
C22 Fe1 C27 158.69(14)
C26 Fe1 C27 159.98(14)
C25 Fe1 C27 125.72(11)
C23 Fe1 C27 124.87(12)
C29 Fe1 C27 68.35(9)
C24 Fe1 C27 110.94(11)
C30 Fe1 C27 68.04(9)
C28 Fe1 C27 40.79(8)
C22 Fe1 C31 122.42(12)
C26 Fe1 C31 155.21(12)
C25 Fe1 C31 164.47(11)
C23 Fe1 C31 111.63(10)
C29 Fe1 C31 69.48(8)
C24 Fe1 C31 129.04(10)
C30 Fe1 C31 41.18(8)
C28 Fe1 C31 69.36(8)
C27 Fe1 C31 40.89(8)
C1 N1 N2 108.99(16)
C1 N1 B1 129.50(16)
N2 N1 B1 121.46(15)
C3 N2 N1 107.15(15)
C3 N2 Co1 141.33(14)
N1 N2 Co1 110.81(11)
C8 N3 N4 108.97(15)
C8 N3 B1 126.53(16)
N4 N3 B1 124.37(15)
C10 N4 N3 106.49(16)
C10 N4 Co1 144.80(13)
N3 N4 Co1 108.71(11)
C15 N5 N6 109.36(15)
C15 N5 B1 128.36(16)
N6 N5 B1 121.84(15)
C17 N6 N5 106.35(15)
C17 N6 Co1 142.86(13)
N5 N6 Co1 110.48(11)
N1 C1 C2 108.74(18)
C1 C2 C3 106.01(18)
N2 C3 C2 109.08(17)
N2 C3 C4 122.77(17)
C2 C3 C4 128.15(18)
C3 C4 C5 109.88(18)
C3 C4 C7 110.07(17)
C5 C4 C7 108.42(19)
C3 C4 C6 109.43(18)
C5 C4 C6 108.59(19)
C7 C4 C6 110.42(19)
N3 C8 C9 109.15(18)
C8 C9 C10 105.93(18)
N4 C10 C9 109.45(17)
N4 C10 C11 123.40(18)
C9 C10 C11 127.13(18)
C10 C11 C12 109.27(19)
C10 C11 C13 110.11(18)
C12 C11 C13 108.28(19)
C10 C11 C14 109.32(17)
C12 C11 C14 109.0(2)
C13 C11 C14 110.85(19)
N5 C15 C16 108.80(18)
C15 C16 C17 106.06(18)
N6 C17 C16 109.43(17)
N6 C17 C18 123.62(17)
C16 C17 C18 126.96(18)
C17 C18 C20 109.92(18)
C17 C18 C21 109.77(18)
C20 C18 C21 111.18(19)
C17 C18 C19 108.93(18)
C20 C18 C19 108.1(2)
C21 C18 C19 108.9(2)
C23 C22 C26 108.3(3)
C23 C22 Fe1 70.52(17)
C26 C22 Fe1 69.72(18)
C22 C23 C24 108.1(3)
C22 C23 Fe1 69.56(19)
C24 C23 Fe1 69.99(16)
C23 C24 C25 108.2(3)
C23 C24 Fe1 70.03(17)
C25 C24 Fe1 69.64(14)
C26 C25 C24 108.0(3)
C26 C25 Fe1 69.78(15)
C24 C25 Fe1 69.93(14)
C25 C26 C22 107.4(3)
C25 C26 Fe1 70.11(15)
C22 C26 Fe1 69.42(16)
C28 C27 C31 109.60(18)
C28 C27 Fe1 69.44(12)
C31 C27 Fe1 70.36(11)
C29 C28 C27 107.81(19)
C29 C28 Fe1 69.55(13)
C27 C28 Fe1 69.77(13)
C28 C29 C30 107.92(18)
C28 C29 Fe1 69.88(13)
C30 C29 Fe1 69.76(13)
C29 C30 C31 109.69(19)
C29 C30 Fe1 69.59(12)
C31 C30 Fe1 70.45(11)
C27 C31 C30 104.97(17)
C27 C31 B1 124.90(17)
C30 C31 B1 127.26(17)
C27 C31 Fe1 68.75(11)
C30 C31 Fe1 68.37(11)
B1 C31 Fe1 141.63(14)
C33 C32 C37 120.2(3)
C34 C33 C32 119.9(3)
C33 C34 C35 120.5(3)
C36 C35 C34 119.4(3)
C35 C36 C37 120.4(3)
C32 C37 C36 119.6(3)
C39 C38 C43 120.0
C38 C39 C40 120.0
C41 C40 C39 120.0
C40 C41 C42 120.0
C43 C42 C41 120.0
C42 C43 C38 120.0
C45 C44 C49 120.0
C44 C45 C46 120.0
C47 C46 C45 120.0
C48 C47 C46 120.0
C47 C48 C49 120.0
C48 C49 C44 120.0
N1 B1 N5 105.89(15)
N1 B1 N3 108.44(15)
N5 B1 N3 109.31(15)
N1 B1 C31 115.00(16)
N5 B1 C31 113.09(15)
N3 B1 C31 104.98(15)

loop_
_geom_bond_atom_site_label_1
_geom_bond_atom_site_label_2
_geom_bond_distance
_geom_bond_publ_flag
Co1 N2 2.0480(17) y
Co1 N4 2.025(2) y
Co1 N6 2.0553(17) y
Co1 I1 2.5905(8) y
Fe1 C22 2.022(3) ?
Fe1 C26 2.026(3) ?
Fe1 C25 2.031(2) ?
Fe1 C23 2.035(3) ?
Fe1 C29 2.033(2) ?
Fe1 C24 2.034(3) ?
Fe1 C30 2.035(2) ?
Fe1 C28 2.037(2) ?
Fe1 C27 2.042(2) ?
Fe1 C31 2.0633(19) ?
N1 C1 1.344(2) ?
N1 N2 1.377(2) ?
N1 B1 1.560(3) ?
N2 C3 1.347(2) ?
N3 C8 1.341(3) ?
N3 N4 1.378(2) ?
N3 B1 1.570(3) ?
N4 C10 1.353(2) ?
N5 C15 1.339(2) ?
N5 N6 1.378(2) ?
N5 B1 1.561(3) ?
N6 C17 1.354(2) ?
C1 C2 1.374(3) ?
C2 C3 1.395(3) ?
C3 C4 1.512(3) ?
C4 C5 1.525(3) ?
C4 C7 1.531(3) ?
C4 C6 1.537(3) ?
C8 C9 1.367(3) ?
C9 C10 1.387(3) ?
C10 C11 1.518(3) ?
C11 C12 1.529(3) ?
C11 C13 1.536(3) ?
C11 C14 1.536(3) ?
C15 C16 1.371(3) ?
C16 C17 1.387(3) ?
C17 C18 1.514(3) ?
C18 C20 1.524(3) ?
C18 C21 1.532(3) ?
C18 C19 1.534(3) ?
C22 C23 1.385(5) ?
C22 C26 1.413(5) ?
C23 C24 1.391(4) ?
C24 C25 1.405(4) ?
C25 C26 1.391(5) ?
C27 C28 1.422(3) ?
C27 C31 1.434(3) ?
C28 C29 1.411(3) ?
C29 C30 1.413(3) ?
C30 C31 1.442(3) ?
C31 B1 1.594(3) ?
C32 C33 1.368(5) ?
C32 C37 1.372(4) ?
C33 C34 1.365(5) ?
C34 C35 1.375(5) ?
C35 C36 1.369(5) ?
C36 C37 1.375(5) ?
C38 C39 1.3900 ?
C38 C43 1.3900 ?
C39 C40 1.3900 ?
C40 C41 1.3900 ?
C41 C42 1.3900 ?
C42 C43 1.3900 ?
C44 C45 1.3900 ?
C44 C49 1.3900 ?
C45 C46 1.3900 ?
C46 C47 1.3900 ?
C47 C48 1.3900 ?
C48 C49 1.3900 ?

loop_
_geom_torsion_atom_site_label_1
_geom_torsion_atom_site_label_2
_geom_torsion_atom_site_label_3
_geom_torsion_atom_site_label_4
_geom_torsion
C1 N1 N2 C3 -1.1(2)
B1 N1 N2 C3 -179.01(16)
C1 N1 N2 Co1 171.32(13)
B1 N1 N2 Co1 -6.6(2)
C8 N3 N4 C10 0.7(2)
B1 N3 N4 C10 -175.40(16)
C8 N3 N4 Co1 -179.72(12)
B1 N3 N4 Co1 4.2(2)
C15 N5 N6 C17 0.5(2)
B1 N5 N6 C17 173.47(16)
C15 N5 N6 Co1 -174.65(13)
B1 N5 N6 Co1 -1.7(2)
N2 N1 C1 C2 1.3(2)
B1 N1 C1 C2 178.98(18)
N1 C1 C2 C3 -1.0(2)
N1 N2 C3 C2 0.5(2)
Co1 N2 C3 C2 -168.16(17)
N1 N2 C3 C4 -179.21(17)
Co1 N2 C3 C4 12.1(3)
C1 C2 C3 N2 0.3(2)
C1 C2 C3 C4 179.97(19)
N2 C3 C4 C5 174.8(2)
C2 C3 C4 C5 -4.8(3)
N2 C3 C4 C7 55.5(3)
C2 C3 C4 C7 -124.2(2)
N2 C3 C4 C6 -66.0(2)
C2 C3 C4 C6 114.3(2)
N4 N3 C8 C9 -0.2(2)
B1 N3 C8 C9 175.79(17)
N3 C8 C9 C10 -0.4(2)
N3 N4 C10 C9 -0.9(2)
Co1 N4 C10 C9 179.75(17)
N3 N4 C10 C11 177.60(17)
Co1 N4 C10 C11 -1.7(3)
C8 C9 C10 N4 0.8(2)
C8 C9 C10 C11 -177.64(19)
N4 C10 C11 C12 -176.7(2)
C9 C10 C11 C12 1.5(3)
N4 C10 C11 C13 64.5(3)
C9 C10 C11 C13 -117.3(2)
N4 C10 C11 C14 -57.6(3)
C9 C10 C11 C14 120.7(2)
N6 N5 C15 C16 -0.9(2)
B1 N5 C15 C16 -173.33(18)
N5 C15 C16 C17 1.0(2)
N5 N6 C17 C16 0.2(2)
Co1 N6 C17 C16 172.57(17)
N5 N6 C17 C18 -179.60(17)
Co1 N6 C17 C18 -7.2(3)
C15 C16 C17 N6 -0.7(2)
C15 C16 C17 C18 179.04(19)
N6 C17 C18 C20 -60.4(3)
C16 C17 C18 C20 119.9(2)
N6 C17 C18 C21 62.2(3)
C16 C17 C18 C21 -117.5(2)
N6 C17 C18 C19 -178.7(2)
C16 C17 C18 C19 1.6(3)
C26 C22 C23 C24 0.2(3)
Fe1 C22 C23 C24 -59.57(19)
C26 C22 C23 Fe1 59.7(2)
C22 C23 C24 C25 -0.1(3)
Fe1 C23 C24 C25 -59.41(18)
C22 C23 C24 Fe1 59.3(2)
C23 C24 C25 C26 0.0(3)
Fe1 C24 C25 C26 -59.65(19)
C23 C24 C25 Fe1 59.65(18)
C24 C25 C26 C22 0.1(3)
Fe1 C25 C26 C22 -59.64(19)
C24 C25 C26 Fe1 59.74(18)
C23 C22 C26 C25 -0.2(3)
Fe1 C22 C26 C25 60.1(2)
C23 C22 C26 Fe1 -60.2(2)
C31 C27 C28 C29 0.3(2)
Fe1 C27 C28 C29 59.36(16)
C31 C27 C28 Fe1 -59.03(14)
C27 C28 C29 C30 0.1(2)
Fe1 C28 C29 C30 59.62(16)
C27 C28 C29 Fe1 -59.51(15)
C28 C29 C30 C31 -0.5(2)
Fe1 C29 C30 C31 59.18(14)
C28 C29 C30 Fe1 -59.70(15)
C28 C27 C31 C30 -0.6(2)
Fe1 C27 C31 C30 -59.11(13)
C28 C27 C31 B1 -162.55(18)
Fe1 C27 C31 B1 138.97(18)
C28 C27 C31 Fe1 58.47(15)
C29 C30 C31 C27 0.7(2)
Fe1 C30 C31 C27 59.36(13)
C29 C30 C31 B1 162.05(19)
Fe1 C30 C31 B1 -139.29(19)
C29 C30 C31 Fe1 -58.66(15)
C37 C32 C33 C34 0.5(5)
C32 C33 C34 C35 -0.7(5)
C33 C34 C35 C36 0.9(6)
C34 C35 C36 C37 -0.7(6)
C33 C32 C37 C36 -0.3(5)
C35 C36 C37 C32 0.5(5)
C43 C38 C39 C40 0.0
C38 C39 C40 C41 0.0
C39 C40 C41 C42 0.0
C40 C41 C42 C43 0.0
C41 C42 C43 C38 0.0
C39 C38 C43 C42 0.0
C49 C44 C45 C46 0.0
C44 C45 C46 C47 0.0
C45 C46 C47 C48 0.0
C46 C47 C48 C49 0.0
C47 C48 C49 C44 0.0
C45 C44 C49 C48 0.0
C1 N1 B1 N5 -112.2(2)
N2 N1 B1 N5 65.2(2)
C1 N1 B1 N3 130.6(2)
N2 N1 B1 N3 -52.0(2)
C1 N1 B1 C31 13.4(3)
N2 N1 B1 C31 -169.18(15)
C15 N5 B1 N1 112.0(2)
N6 N5 B1 N1 -59.5(2)
C15 N5 B1 N3 -131.32(19)
N6 N5 B1 N3 57.1(2)
C15 N5 B1 C31 -14.8(3)
N6 N5 B1 C31 173.68(15)
C8 N3 B1 N1 -120.53(19)
N4 N3 B1 N1 54.8(2)
C8 N3 B1 N5 124.47(19)
N4 N3 B1 N5 -60.2(2)
C8 N3 B1 C31 2.9(2)
N4 N3 B1 C31 178.24(15)
C27 C31 B1 N1 -163.46(17)
C30 C31 B1 N1 38.7(3)
Fe1 C31 B1 N1 -63.7(3)
C27 C31 B1 N5 -41.6(3)
C30 C31 B1 N5 160.49(18)
Fe1 C31 B1 N5 58.1(3)
C27 C31 B1 N3 77.5(2)
C30 C31 B1 N3 -80.4(2)
Fe1 C31 B1 N3 177.19(16)
